data_1545565
loop_
_publ_author_name
'Li, Weijie'
'Xiao, Yongmei'
'Yuan, Jinwei'
'Yang, Liangru'
'Mao, Pu'

_publ_section_title
;
 3-Benzoyl-7-methoxy-2<i>H</i>-chromen-2-one
;
_journal_coeditor_code HB4121
_journal_issue 3
_journal_name_full IUCrData
_journal_page_first x170373
_journal_paper_doi 10.1107/S241431461700373X
_journal_volume 2
_journal_year 2017
_chemical_formula_iupac 'C17 H12 O4'
_chemical_formula_moiety 'C17 H12 O4'
_chemical_formula_sum 'C17 H12 O4'
_chemical_formula_weight 280.27
_chemical_name_systematic
;
3-Benzoyl-7-methoxy-2<i>H</i>-chromen-2-one
;
_space_group_crystal_system monoclinic
_space_group_IT_number 14
_space_group_name_Hall '-P 2ybc'
_space_group_name_H-M_alt 'P 1 21/c 1'
_symmetry_space_group_name_Hall '-P 2ybc'
_symmetry_space_group_name_H-M 'P 1 21/c 1'
_atom_sites_solution_hydrogens geom
_atom_sites_solution_primary direct
_audit_creation_method
;
Olex2 1.2
(compiled 2015.01.26 svn.r3150 for OlexSys, GUI svn.r4998)
;
_cell_angle_alpha 90
_cell_angle_beta 90.306(2)
_cell_angle_gamma 90
_cell_formula_units_Z 4
_cell_length_a 4.07206(11)
_cell_length_b 11.9589(3)
_cell_length_c 27.5626(7)
_cell_measurement_reflns_used 2065
_cell_measurement_temperature 291(2)
_cell_measurement_theta_max 71.9310
_cell_measurement_theta_min 3.7200
_cell_volume 1342.21(6)
_computing_cell_refinement
;
CrysAlis PRO (Agilent, 2013)
;
_computing_data_collection
;
CrysAlis PRO (Agilent, 2013)
;
_computing_data_reduction
;
CrysAlis PRO (Agilent, 2013)
;
_computing_molecular_graphics
;
<i>OLEX2</i> (Dolomanov <i>et al.</i>,  2009)
;
_computing_publication_material
;
<i>OLEX2</i> (Dolomanov <i>et al.</i>,  2009)
;
_computing_structure_refinement
;
SHELXL2014 (Sheldrick, 2015)
;
_computing_structure_solution
;
SHELXS97 (Sheldrick, 2008)
;
_diffrn_ambient_temperature 291.15
_diffrn_detector_area_resol_mean 16.2312
_diffrn_measured_fraction_theta_full 1.000
_diffrn_measured_fraction_theta_max 1.000
_diffrn_measurement_device_type 'Agilent Xcalibur Eos Gemini'
_diffrn_measurement_method '\w scans'
_diffrn_radiation_monochromator graphite
_diffrn_radiation_type CuK\a
_diffrn_radiation_wavelength 1.54184
_diffrn_reflns_av_R_equivalents 0.0224
_diffrn_reflns_limit_h_max 4
_diffrn_reflns_limit_h_min -3
_diffrn_reflns_limit_k_max 14
_diffrn_reflns_limit_k_min -11
_diffrn_reflns_limit_l_max 32
_diffrn_reflns_limit_l_min -32
_diffrn_reflns_number 4863
_diffrn_reflns_theta_full 67.077
_diffrn_reflns_theta_max 67.077
_diffrn_reflns_theta_min 3.207
_exptl_absorpt_coefficient_mu 0.820
_exptl_absorpt_correction_T_max 1.00000
_exptl_absorpt_correction_T_min 0.94600
_exptl_absorpt_correction_type multi-scan
_exptl_absorpt_process_details
;
(CrysAlis PRO; Agilent, 2013)
;
_exptl_crystal_colour colourless
_exptl_crystal_density_diffrn 1.387
_exptl_crystal_description prism
_exptl_crystal_F_000 584
_exptl_crystal_size_max 0.3
_exptl_crystal_size_mid 0.2
_exptl_crystal_size_min 0.2
_refine_diff_density_max 0.141
_refine_diff_density_min -0.221
_refine_ls_extinction_method none
_refine_ls_goodness_of_fit_ref 1.072
_refine_ls_hydrogen_treatment constr
_refine_ls_matrix_type full
_refine_ls_number_parameters 191
_refine_ls_number_reflns 2384
_refine_ls_number_restraints 0
_refine_ls_restrained_S_all 1.072
_refine_ls_R_factor_all 0.0515
_refine_ls_R_factor_gt 0.0436
_refine_ls_shift/su_max 0.000
_refine_ls_shift/su_mean 0.000
_refine_ls_structure_factor_coef Fsqd
_refine_ls_weighting_details 'w=1/[\s^2^(Fo^2^)+(0.0640P)^2^+0.1354P] where P=(Fo^2^+2Fc^2^)/3'
_refine_ls_weighting_scheme calc
_refine_ls_wR_factor_gt 0.1126
_refine_ls_wR_factor_ref 0.1221
_reflns_number_gt 1994
_reflns_number_total 2384
_reflns_threshold_expression 'I > 2\s(I)'
_cod_data_source_file hb4121sup1.cif
_cod_data_source_block I
_cod_database_code 1545565
_shelx_space_group_comment
;
The symmetry employed for this shelxl refinement is uniquely defined
by the following loop, which should always be used as a source of
symmetry information in preference to the above space-group names.
They are only intended as comments.
;
_shelx_estimated_absorpt_t_min 0.791
_shelx_estimated_absorpt_t_max 0.853

loop_
_space_group_symop_operation_xyz
'x, y, z'
'-x, y+1/2, -z+1/2'
'-x, -y, -z'
'x, -y-1/2, z-1/2'

loop_
_atom_site_type_symbol
_atom_site_label
_atom_site_fract_x
_atom_site_fract_y
_atom_site_fract_z
_atom_site_U_iso_or_equiv
_atom_site_adp_type
_atom_site_calc_flag
_atom_site_occupancy
O O1 -0.0239(5) 0.58205(12) 0.35344(5) 0.0833(5) Uani d 1
O O2 -0.1454(3) 0.88869(10) 0.30432(4) 0.0551(3) Uani d 1
O O3 0.1358(3) 0.86182(9) 0.23776(4) 0.0443(3) Uani d 1
O O4 0.6558(4) 0.80906(12) 0.08545(4) 0.0626(4) Uani d 1
C C1 0.0047(5) 0.71111(17) 0.43741(7) 0.0596(5) Uani d 1
H H1 -0.1134 0.6447 0.4389 0.071 Uiso calc 1
C C2 0.0569(6) 0.7723(2) 0.47901(7) 0.0698(6) Uani d 1
H H2 -0.0263 0.7473 0.5084 0.084 Uiso calc 1
C C3 0.2323(6) 0.8706(2) 0.47706(7) 0.0723(6) Uani d 1
H H3 0.2659 0.9123 0.5051 0.087 Uiso calc 1
C C4 0.3582(6) 0.90725(18) 0.43354(7) 0.0664(5) Uani d 1
H H4 0.4782 0.9734 0.4324 0.080 Uiso calc 1
C C5 0.3070(4) 0.84630(15) 0.39172(6) 0.0516(4) Uani d 1
H H5 0.3932 0.8713 0.3625 0.062 Uiso calc 1
C C6 0.1279(4) 0.74808(14) 0.39307(6) 0.0454(4) Uani d 1
C C7 0.0744(5) 0.67775(14) 0.34951(6) 0.0506(4) Uani d 1
C C8 0.0393(4) 0.82732(13) 0.28306(5) 0.0422(3) Uani d 1
C C9 0.1607(4) 0.71949(12) 0.29987(5) 0.0434(4) Uani d 1
C C10 0.3356(4) 0.65378(13) 0.26960(6) 0.0465(4) Uani d 1
H H10 0.3984 0.5828 0.2799 0.056 Uiso calc 1
C C11 0.4259(4) 0.69057(12) 0.22246(6) 0.0432(4) Uani d 1
C C12 0.3228(4) 0.79611(12) 0.20769(5) 0.0401(3) Uani d 1
C C13 0.3930(4) 0.84099(13) 0.16282(5) 0.0437(4) Uani d 1
H H13 0.3213 0.9122 0.1542 0.052 Uiso calc 1
C C14 0.5743(4) 0.77607(14) 0.13099(6) 0.0478(4) Uani d 1
C C15 0.6868(5) 0.66990(15) 0.14458(7) 0.0543(4) Uani d 1
H H15 0.8112 0.6278 0.1231 0.065 Uiso calc 1
C C16 0.6141(4) 0.62805(13) 0.18936(6) 0.0516(4) Uani d 1
H H16 0.6898 0.5575 0.1981 0.062 Uiso calc 1
C C17 0.5324(6) 0.91387(18) 0.06893(7) 0.0675(5) Uani d 1
H H17A 0.5942 0.9250 0.0357 0.101 Uiso calc 1
H H17B 0.6225 0.9728 0.0885 0.101 Uiso calc 1
H H17C 0.2974 0.9144 0.0714 0.101 Uiso calc 1

loop_
_atom_site_aniso_label
_atom_site_aniso_U_11
_atom_site_aniso_U_22
_atom_site_aniso_U_33
_atom_site_aniso_U_12
_atom_site_aniso_U_13
_atom_site_aniso_U_23
O1 0.1370(15) 0.0514(8) 0.0617(8) -0.0372(9) 0.0034(9) 0.0076(6)
O2 0.0616(7) 0.0509(7) 0.0531(6) 0.0095(6) 0.0150(5) 0.0038(5)
O3 0.0553(7) 0.0364(5) 0.0413(5) 0.0069(5) 0.0065(4) 0.0026(4)
O4 0.0776(9) 0.0641(8) 0.0462(6) 0.0104(7) 0.0148(6) -0.0017(6)
C1 0.0651(11) 0.0604(10) 0.0534(10) -0.0051(9) 0.0078(8) 0.0128(8)
C2 0.0811(14) 0.0863(15) 0.0422(9) 0.0055(11) 0.0101(8) 0.0071(9)
C3 0.0889(15) 0.0808(14) 0.0472(10) 0.0024(12) -0.0054(9) -0.0113(10)
C4 0.0786(13) 0.0625(11) 0.0581(11) -0.0120(10) -0.0084(9) -0.0057(9)
C5 0.0548(10) 0.0535(9) 0.0466(8) -0.0071(8) 0.0004(7) 0.0034(7)
C6 0.0480(8) 0.0460(8) 0.0421(8) -0.0007(7) 0.0018(6) 0.0060(6)
C7 0.0598(10) 0.0399(8) 0.0521(9) -0.0081(7) -0.0010(7) 0.0071(7)
C8 0.0461(8) 0.0377(7) 0.0428(8) -0.0039(6) 0.0022(6) -0.0005(6)
C9 0.0512(8) 0.0352(7) 0.0438(8) -0.0069(6) -0.0033(6) 0.0008(6)
C10 0.0552(9) 0.0334(7) 0.0508(8) -0.0013(6) -0.0080(7) 0.0010(6)
C11 0.0477(8) 0.0346(7) 0.0473(8) -0.0004(6) -0.0040(6) -0.0035(6)
C12 0.0417(8) 0.0365(7) 0.0419(7) 0.0000(6) -0.0011(6) -0.0055(6)
C13 0.0491(9) 0.0380(7) 0.0440(8) 0.0033(6) 0.0002(6) -0.0011(6)
C14 0.0498(9) 0.0493(9) 0.0443(8) -0.0002(7) 0.0023(6) -0.0073(7)
C15 0.0603(10) 0.0475(9) 0.0551(9) 0.0064(8) 0.0062(7) -0.0143(7)
C16 0.0587(10) 0.0360(8) 0.0603(10) 0.0077(7) -0.0024(7) -0.0067(7)
C17 0.0833(14) 0.0706(13) 0.0488(9) 0.0062(11) 0.0108(9) 0.0070(9)

loop_
_atom_type_symbol
_atom_type_description
_atom_type_scat_dispersion_real
_atom_type_scat_dispersion_imag
_atom_type_scat_source
C C 0.0181 0.0091 'International Tables Vol C Tables 4.2.6.8 and 6.1.1.4'
H H 0.0000 0.0000 'International Tables Vol C Tables 4.2.6.8 and 6.1.1.4'
O O 0.0492 0.0322 'International Tables Vol C Tables 4.2.6.8 and 6.1.1.4'

loop_
_geom_angle_atom_site_label_1
_geom_angle_atom_site_label_2
_geom_angle_atom_site_label_3
_geom_angle
C8 O3 C12 122.55(12)
C14 O4 C17 117.61(14)
C2 C1 H1 119.8
C2 C1 C6 120.45(19)
C6 C1 H1 119.8
C1 C2 H2 120.0
C3 C2 C1 119.96(18)
C3 C2 H2 120.0
C2 C3 H3 120.0
C2 C3 C4 120.08(19)
C4 C3 H3 120.0
C3 C4 H4 119.9
C3 C4 C5 120.3(2)
C5 C4 H4 119.9
C4 C5 H5 119.9
C4 C5 C6 120.25(17)
C6 C5 H5 119.9
C1 C6 C7 118.57(16)
C5 C6 C1 118.99(16)
C5 C6 C7 122.38(15)
O1 C7 C6 120.57(16)
O1 C7 C9 118.22(16)
C6 C7 C9 121.09(14)
O2 C8 O3 116.18(14)
O2 C8 C9 126.62(14)
O3 C8 C9 117.17(13)
C8 C9 C7 120.28(14)
C10 C9 C7 119.75(14)
C10 C9 C8 119.85(14)
C9 C10 H10 119.2
C9 C10 C11 121.57(14)
C11 C10 H10 119.2
C12 C11 C10 118.00(14)
C12 C11 C16 117.15(14)
C16 C11 C10 124.85(14)
O3 C12 C11 120.63(14)
O3 C12 C13 115.85(13)
C13 C12 C11 123.51(14)
C12 C13 H13 121.2
C12 C13 C14 117.56(14)
C14 C13 H13 121.2
O4 C14 C13 123.72(16)
O4 C14 C15 115.43(15)
C13 C14 C15 120.85(15)
C14 C15 H15 119.9
C16 C15 C14 120.14(15)
C16 C15 H15 119.9
C11 C16 H16 119.6
C15 C16 C11 120.78(15)
C15 C16 H16 119.6
O4 C17 H17A 109.5
O4 C17 H17B 109.5
O4 C17 H17C 109.5
H17A C17 H17B 109.5
H17A C17 H17C 109.5
H17B C17 H17C 109.5

loop_
_geom_bond_atom_site_label_1
_geom_bond_atom_site_label_2
_geom_bond_distance
O1 C7 1.218(2)
O2 C8 1.205(2)
O3 C8 1.3744(18)
O3 C12 1.3751(18)
O4 C14 1.359(2)
O4 C17 1.424(2)
C1 H1 0.9300
C1 C2 1.376(3)
C1 C6 1.395(2)
C2 H2 0.9300
C2 C3 1.376(3)
C3 H3 0.9300
C3 C4 1.378(3)
C4 H4 0.9300
C4 C5 1.379(3)
C5 H5 0.9300
C5 C6 1.383(2)
C6 C7 1.481(2)
C7 C9 1.500(2)
C8 C9 1.456(2)
C9 C10 1.352(2)
C10 H10 0.9300
C10 C11 1.422(2)
C11 C12 1.390(2)
C11 C16 1.410(2)
C12 C13 1.380(2)
C13 H13 0.9300
C13 C14 1.387(2)
C14 C15 1.400(2)
C15 H15 0.9300
C15 C16 1.366(3)
C16 H16 0.9300
C17 H17A 0.9600
C17 H17B 0.9600
C17 H17C 0.9600

loop_
_geom_hbond_atom_site_label_D
_geom_hbond_atom_site_label_H
_geom_hbond_atom_site_label_A
_geom_hbond_site_symmetry_A
_geom_hbond_distance_DH
_geom_hbond_distance_HA
_geom_hbond_distance_DA
_geom_hbond_angle_DHA
C2 H2 O4 4_476 0.93 2.58 3.503(2) 171
C5 H5 O2 1_655 0.93 2.49 3.330(2) 151
C13 H13 O1 2_555 0.93 2.37 3.281(2) 165

loop_
_geom_torsion_atom_site_label_1
_geom_torsion_atom_site_label_2
_geom_torsion_atom_site_label_3
_geom_torsion_atom_site_label_4
_geom_torsion
O1 C7 C9 C8 132.2(2)
O1 C7 C9 C10 -43.9(3)
O2 C8 C9 C7 -4.0(3)
O2 C8 C9 C10 172.08(17)
O3 C8 C9 C7 178.13(13)
O3 C8 C9 C10 -5.8(2)
O3 C12 C13 C14 -178.47(13)
O4 C14 C15 C16 -179.02(16)
C1 C2 C3 C4 -0.6(4)
C1 C6 C7 O1 -12.3(3)
C1 C6 C7 C9 171.84(16)
C2 C1 C6 C5 0.9(3)
C2 C1 C6 C7 178.16(19)
C2 C3 C4 C5 0.5(4)
C3 C4 C5 C6 0.2(3)
C4 C5 C6 C1 -0.9(3)
C4 C5 C6 C7 -178.07(18)
C5 C6 C7 O1 164.90(19)
C5 C6 C7 C9 -11.0(3)
C6 C1 C2 C3 -0.2(3)
C6 C7 C9 C8 -51.8(2)
C6 C7 C9 C10 132.12(17)
C7 C9 C10 C11 -179.27(15)
C8 O3 C12 C11 -0.6(2)
C8 O3 C12 C13 178.34(14)
C8 C9 C10 C11 4.6(2)
C9 C10 C11 C12 -1.3(2)
C9 C10 C11 C16 178.42(16)
C10 C11 C12 O3 -0.8(2)
C10 C11 C12 C13 -179.67(14)
C10 C11 C16 C15 179.45(16)
C11 C12 C13 C14 0.5(2)
C12 O3 C8 O2 -174.28(14)
C12 O3 C8 C9 3.8(2)
C12 C11 C16 C15 -0.8(2)
C12 C13 C14 O4 178.81(15)
C12 C13 C14 C15 -1.3(2)
C13 C14 C15 C16 1.1(3)
C14 C15 C16 C11 0.0(3)
C16 C11 C12 O3 179.44(14)
C16 C11 C12 C13 0.6(2)
C17 O4 C14 C13 -3.4(3)
C17 O4 C14 C15 176.72(16)

_cod_database_fobs_code 1545565
